data_2217947
loop_
_publ_author_name
'Shuja, Shaukat'
'Ali, Saqib'
'Tahir, M. Nawaz'
'Khalid, Nasir'
'Khan, Islam Ullah'

_publ_section_title
(2,2'-Bipyridine-\k^2^<i>N</i>,<i>N</i>'){[(3-methoxy-2-oxidobenzylidene-\k<i>O</i>^2^)hydrazono]methanolato-\k^2^<i>N</i>^2^,<i>O</i>}dimethyltin(IV)
_journal_coeditor_code IM2056
_journal_issue 4
_journal_name_full 'Acta Crystallographica Section E'
_journal_page_first m531
_journal_page_last m532
_journal_paper_doi 10.1107/S1600536808006090
_journal_volume 64
_journal_year 2008
_chemical_formula_iupac '[Sn (C H3)2 (C9 H8 N2 O3) (C10 H8 N2)]'
_chemical_formula_moiety 'C21 H22 N4 O3 Sn'
_chemical_formula_sum 'C21 H22 N4 O3 Sn'
_chemical_formula_weight 497.12
_space_group_IT_number 14
_symmetry_cell_setting monoclinic
_symmetry_space_group_name_Hall '-P 2ybc'
_symmetry_space_group_name_H-M 'P 1 21/c 1'
_atom_sites_solution_hydrogens geom
_atom_sites_solution_primary direct
_atom_sites_solution_secondary difmap
_audit_creation_method SHELXL-97
_cell_angle_alpha 90.00
_cell_angle_beta 103.3020(10)
_cell_angle_gamma 90.00
_cell_formula_units_Z 4
_cell_length_a 12.3834(3)
_cell_length_b 9.9094(2)
_cell_length_c 17.1730(4)
_cell_measurement_reflns_used 4407
_cell_measurement_temperature 296(2)
_cell_measurement_theta_max 29.18
_cell_measurement_theta_min 1.69
_cell_volume 2050.80(8)
_computing_cell_refinement 'APEX2 (Bruker, 2007)'
_computing_data_collection 'APEX2 (Bruker, 2007)'
_computing_data_reduction 'SAINT (Bruker, 2007)'
_computing_molecular_graphics 'ORTEP-3 for Windows (Farrugia, 1997) and PLATON (Spek, 2003)'
_computing_publication_material 'WinGX (Farrugia, 1999) and PLATON (Spek, 2003)'
_computing_structure_refinement 'SHELXL97 (Sheldrick, 2008)'
_computing_structure_solution 'SHELXS97 (Sheldrick, 2008)'
_diffrn_ambient_temperature 296(2)
_diffrn_detector_area_resol_mean 7.3
_diffrn_measured_fraction_theta_full 0.998
_diffrn_measured_fraction_theta_max 0.998
_diffrn_measurement_device_type 'Bruker KappaAPEXII CCD'
_diffrn_measurement_method \w
_diffrn_radiation_monochromator graphite
_diffrn_radiation_source 'fine-focus sealed tube'
_diffrn_radiation_type 'Mo K\a radiation'
_diffrn_radiation_wavelength 0.71073
_diffrn_reflns_av_R_equivalents 0.0282
_diffrn_reflns_av_sigmaI/netI 0.0238
_diffrn_reflns_limit_h_max 16
_diffrn_reflns_limit_h_min -16
_diffrn_reflns_limit_k_max 12
_diffrn_reflns_limit_k_min -13
_diffrn_reflns_limit_l_max 23
_diffrn_reflns_limit_l_min -23
_diffrn_reflns_number 24401
_diffrn_reflns_theta_full 29.18
_diffrn_reflns_theta_max 29.18
_diffrn_reflns_theta_min 1.69
_diffrn_standards_number 0
_exptl_absorpt_coefficient_mu 1.276
_exptl_absorpt_correction_T_max 0.820
_exptl_absorpt_correction_T_min 0.749
_exptl_absorpt_correction_type multi-scan
_exptl_absorpt_process_details '(SADABS; Bruker, 2005)'
_exptl_crystal_colour yellow
_exptl_crystal_density_diffrn 1.610
_exptl_crystal_density_method 'not measured'
_exptl_crystal_description prismatic
_exptl_crystal_F_000 1000
_exptl_crystal_size_max 0.25
_exptl_crystal_size_mid 0.18
_exptl_crystal_size_min 0.15
_refine_diff_density_max 1.123
_refine_diff_density_min -0.413
_refine_ls_extinction_method none
_refine_ls_goodness_of_fit_ref 1.037
_refine_ls_hydrogen_treatment mixed
_refine_ls_matrix_type full
_refine_ls_number_parameters 280
_refine_ls_number_reflns 5524
_refine_ls_number_restraints 0
_refine_ls_restrained_S_all 1.037
_refine_ls_R_factor_all 0.0379
_refine_ls_R_factor_gt 0.0249
_refine_ls_shift/su_max 0.003
_refine_ls_shift/su_mean 0.000
_refine_ls_structure_factor_coef Fsqd
_refine_ls_weighting_details 'calc w=1/[\s^2^(Fo^2^)+(0.0299P)^2^+0.9401P] where P=(Fo^2^+2Fc^2^)/3'
_refine_ls_weighting_scheme calc
_refine_ls_wR_factor_gt 0.0589
_refine_ls_wR_factor_ref 0.0664
_reflns_number_gt 4407
_reflns_number_total 5524
_reflns_threshold_expression I>2\s(I)
_cod_data_source_file im2056.cif
_cod_data_source_block I
_cod_original_sg_symbol_H-M 'P 21/c'
_cod_database_code 2217947
_cod_database_fobs_code 2217947

loop_
_symmetry_equiv_pos_as_xyz
'x, y, z'
'-x, y+1/2, -z+1/2'
'-x, -y, -z'
'x, -y-1/2, z-1/2'

loop_
_atom_site_type_symbol
_atom_site_label
_atom_site_fract_x
_atom_site_fract_y
_atom_site_fract_z
_atom_site_U_iso_or_equiv
_atom_site_adp_type
_atom_site_calc_flag
_atom_site_refinement_flags
_atom_site_occupancy
Sn Sn1 0.268225(12) 0.389388(13) 1.008997(8) 0.03310(5) Uani d . 1
O O1 0.22028(13) 0.22099(15) 1.07319(9) 0.0415(4) Uani d . 1
O O2 0.31515(18) 0.61079(15) 1.01551(11) 0.0514(4) Uani d . 1
O O3 0.11847(15) -0.01098(16) 1.07144(11) 0.0528(4) Uani d . 1
N N1 0.23627(17) 0.48884(18) 1.12248(11) 0.0425(4) Uani d . 1
N N2 0.2877(2) 0.6145(2) 1.14445(14) 0.0565(6) Uani d . 1
N N3 0.31169(16) 0.43881(18) 0.87174(11) 0.0383(4) Uani d . 1
N N4 0.29433(16) 0.18153(18) 0.92055(11) 0.0408(4) Uani d . 1
C C1 0.13973(19) 0.2149(2) 1.11147(13) 0.0387(5) Uani d . 1
C C2 0.0823(2) 0.0913(2) 1.11224(14) 0.0442(5) Uani d . 1
C C3 -0.0043(2) 0.0808(3) 1.15032(17) 0.0594(7) Uani d . 1
H H3 -0.0432 0.0001 1.1482 0.071 Uiso calc R 1
C C4 -0.0336(3) 0.1904(3) 1.19174(18) 0.0671(8) Uani d . 1
H H4 -0.0921 0.1829 1.2171 0.081 Uiso calc R 1
C C5 0.0230(2) 0.3077(3) 1.19522(16) 0.0572(7) Uani d . 1
H H5 0.0041 0.3795 1.2244 0.069 Uiso calc R 1
C C6 0.1101(2) 0.3234(2) 1.15545(13) 0.0425(5) Uani d . 1
C C7 0.1685(2) 0.4502(3) 1.16414(14) 0.0467(6) Uani d . 1
H H7 0.1559 0.5090 1.2033 0.056 Uiso calc R 1
C C8 0.3242(2) 0.6617(3) 1.08479(16) 0.0556(7) Uani d . 1
H H8 0.3620 0.7434 1.0939 0.067 Uiso calc R 1
C C9 0.1069(2) 0.4231(3) 0.94090(17) 0.0460(6) Uani d . 1
H H9A 0.056(3) 0.407(3) 0.969(2) 0.069 Uiso d . 1
H H9B 0.093(3) 0.370(3) 0.896(2) 0.069 Uiso d . 1
H H9C 0.099(2) 0.506(3) 0.9240(18) 0.069 Uiso d . 1
C C10 0.4361(2) 0.3463(3) 1.05755(18) 0.0523(6) Uani d . 1
H H10A 0.477(3) 0.366(3) 1.027(2) 0.078 Uiso d . 1
H H10B 0.444(3) 0.252(3) 1.0710(18) 0.078 Uiso d . 1
H H10C 0.463(3) 0.399(3) 1.104(2) 0.078 Uiso d . 1
C C11 0.0699(3) -0.1410(3) 1.07460(19) 0.0639(8) Uani d . 1
H H11A 0.1023 -0.2040 1.0441 0.096 Uiso calc R 1
H H11B -0.0086 -0.1358 1.0527 0.096 Uiso calc R 1
H H11C 0.0835 -0.1707 1.1292 0.096 Uiso calc R 1
C C12 0.2997(2) 0.5636(2) 0.84114(15) 0.0469(6) Uani d . 1
H H12 0.2818 0.6325 0.8727 0.056 Uiso calc R 1
C C13 0.3121(2) 0.5960(2) 0.76579(15) 0.0510(6) Uani d . 1
H H13 0.3021 0.6840 0.7468 0.061 Uiso calc R 1
C C14 0.3398(2) 0.4948(3) 0.71961(15) 0.0557(7) Uani d . 1
H H14 0.3498 0.5134 0.6687 0.067 Uiso calc R 1
C C15 0.3526(2) 0.3653(3) 0.74940(14) 0.0504(6) Uani d . 1
H H15 0.3717 0.2957 0.7188 0.060 Uiso calc R 1
C C16 0.33668(17) 0.3393(2) 0.82525(12) 0.0363(4) Uani d . 1
C C17 0.34066(18) 0.2002(2) 0.85795(13) 0.0378(5) Uani d . 1
C C18 0.3865(2) 0.0940(3) 0.82431(16) 0.0530(6) Uani d . 1
H H18 0.4185 0.1088 0.7811 0.064 Uiso calc R 1
C C19 0.3843(3) -0.0340(3) 0.85548(18) 0.0630(8) Uani d . 1
H H19 0.4156 -0.1060 0.8338 0.076 Uiso calc R 1
C C20 0.3361(3) -0.0541(3) 0.91812(17) 0.0580(7) Uani d . 1
H H20 0.3328 -0.1399 0.9393 0.070 Uiso calc R 1
C C21 0.2919(2) 0.0563(2) 0.94976(16) 0.0506(6) Uani d . 1
H H21 0.2593 0.0429 0.9928 0.061 Uiso calc R 1

loop_
_atom_site_aniso_label
_atom_site_aniso_U_11
_atom_site_aniso_U_22
_atom_site_aniso_U_33
_atom_site_aniso_U_12
_atom_site_aniso_U_13
_atom_site_aniso_U_23
Sn1 0.03738(9) 0.02873(8) 0.03378(8) -0.00102(6) 0.00941(6) -0.00056(5)
O1 0.0526(9) 0.0335(8) 0.0437(9) 0.0000(7) 0.0223(7) 0.0018(6)
O2 0.0729(12) 0.0353(8) 0.0494(10) -0.0122(8) 0.0214(9) -0.0058(7)
O3 0.0625(11) 0.0398(9) 0.0580(11) -0.0116(8) 0.0180(9) 0.0027(8)
N1 0.0546(12) 0.0355(9) 0.0383(10) -0.0012(8) 0.0128(9) -0.0050(8)
N2 0.0823(17) 0.0419(11) 0.0469(12) -0.0131(10) 0.0181(12) -0.0141(9)
N3 0.0462(11) 0.0341(9) 0.0345(9) -0.0023(8) 0.0091(8) 0.0016(7)
N4 0.0515(11) 0.0322(9) 0.0417(10) 0.0015(8) 0.0171(9) 0.0008(8)
C1 0.0434(12) 0.0430(12) 0.0301(10) -0.0003(9) 0.0093(9) 0.0070(9)
C2 0.0502(14) 0.0445(13) 0.0379(12) -0.0018(10) 0.0101(11) 0.0088(9)
C3 0.0587(17) 0.0640(17) 0.0588(17) -0.0135(13) 0.0204(14) 0.0175(13)
C4 0.0664(19) 0.076(2) 0.0713(19) 0.0012(15) 0.0403(16) 0.0179(16)
C5 0.0649(17) 0.0664(18) 0.0490(15) 0.0104(14) 0.0311(13) 0.0086(12)
C6 0.0502(13) 0.0465(13) 0.0336(11) 0.0046(10) 0.0154(10) 0.0057(9)
C7 0.0622(16) 0.0455(13) 0.0354(12) 0.0060(11) 0.0176(11) -0.0026(10)
C8 0.0755(19) 0.0366(12) 0.0558(16) -0.0149(12) 0.0172(14) -0.0122(11)
C9 0.0414(13) 0.0469(13) 0.0488(15) 0.0023(11) 0.0085(11) 0.0030(11)
C10 0.0409(14) 0.0609(16) 0.0540(16) 0.0022(12) 0.0089(12) 0.0071(13)
C11 0.075(2) 0.0450(14) 0.0666(18) -0.0154(13) 0.0046(15) 0.0119(13)
C12 0.0601(16) 0.0368(11) 0.0420(13) -0.0029(11) 0.0080(11) 0.0053(10)
C13 0.0586(16) 0.0459(13) 0.0443(13) -0.0095(11) 0.0030(12) 0.0123(10)
C14 0.0630(17) 0.0678(17) 0.0354(13) -0.0094(13) 0.0095(12) 0.0131(12)
C15 0.0595(16) 0.0587(15) 0.0349(12) -0.0012(12) 0.0147(11) -0.0012(10)
C16 0.0359(11) 0.0404(11) 0.0324(10) -0.0029(9) 0.0072(9) -0.0001(9)
C17 0.0413(12) 0.0374(11) 0.0341(11) 0.0010(9) 0.0075(9) -0.0027(8)
C18 0.0666(18) 0.0526(15) 0.0438(14) 0.0124(12) 0.0208(13) -0.0028(11)
C19 0.086(2) 0.0432(14) 0.0623(17) 0.0189(14) 0.0222(16) -0.0097(12)
C20 0.079(2) 0.0317(12) 0.0644(17) 0.0067(12) 0.0197(15) -0.0009(12)
C21 0.0698(17) 0.0313(11) 0.0570(15) 0.0013(11) 0.0278(13) 0.0019(10)

loop_
_atom_type_symbol
_atom_type_description
_atom_type_scat_dispersion_real
_atom_type_scat_dispersion_imag
_atom_type_scat_source
C C 0.0033 0.0016 'International Tables Vol C Tables 4.2.6.8 and 6.1.1.4'
H H 0.0000 0.0000 'International Tables Vol C Tables 4.2.6.8 and 6.1.1.4'
N N 0.0061 0.0033 'International Tables Vol C Tables 4.2.6.8 and 6.1.1.4'
O O 0.0106 0.0060 'International Tables Vol C Tables 4.2.6.8 and 6.1.1.4'
Sn Sn -0.6537 1.4246 'International Tables Vol C Tables 4.2.6.8 and 6.1.1.4'

loop_
_geom_angle_atom_site_label_1
_geom_angle_atom_site_label_2
_geom_angle_atom_site_label_3
_geom_angle
_geom_angle_publ_flag
C9 Sn1 C10 169.76(11) y
C9 Sn1 O1 93.97(9) y
C10 Sn1 O1 90.20(9) y
C9 Sn1 O2 94.23(9) y
C10 Sn1 O2 87.60(11) y
O1 Sn1 O2 145.23(6) y
C9 Sn1 N1 94.39(9) y
C10 Sn1 N1 95.65(10) y
O1 Sn1 N1 77.12(6) y
O2 Sn1 N1 68.60(6) y
C9 Sn1 N3 80.37(9) y
C10 Sn1 N3 90.33(9) y
O1 Sn1 N3 138.83(6) y
O2 Sn1 N3 75.90(6) y
N1 Sn1 N3 143.65(6) y
O1 Sn1 N4 76.91(6) y
O2 Sn1 N4 136.43(6) y
N1 Sn1 N4 153.65(6) y
N3 Sn1 N4 62.68(6) y
N4 Sn1 C9 91.77(9) y
N4 Sn1 C10 80.06(10) y
Sn1 N4 C17 119.20(14) n
Sn1 N4 C21 119.56(14) n
C17 N4 C21 118.5(2) n
C1 O1 Sn1 128.33(14) n
C8 O2 Sn1 113.35(15) n
C2 O3 C11 117.4(2) n
C7 N1 N2 115.4(2) n
C7 N1 Sn1 127.50(16) n
N2 N1 Sn1 116.77(14) n
C8 N2 N1 109.0(2) n
C12 N3 C16 117.6(2) n
C12 N3 Sn1 120.40(16) n
C16 N3 Sn1 121.75(14) n
C21 N4 C17 118.52(19) n
O1 C1 C6 123.5(2) n
O1 C1 C2 119.0(2) n
C6 C1 C2 117.4(2) n
O3 C2 C3 124.7(2) n
O3 C2 C1 114.3(2) n
C3 C2 C1 121.0(2) n
C2 C3 C4 120.3(3) n
C2 C3 H3 119.9 n
C4 C3 H3 119.9 n
C5 C4 C3 120.1(2) n
C5 C4 H4 120.0 n
C3 C4 H4 120.0 n
C4 C5 C6 121.3(3) n
C4 C5 H5 119.4 n
C6 C5 H5 119.4 n
C1 C6 C5 119.8(2) n
C1 C6 C7 122.3(2) n
C5 C6 C7 117.8(2) n
N1 C7 C6 125.5(2) n
N1 C7 H7 117.2 n
C6 C7 H7 117.2 n
O2 C8 N2 128.5(2) n
O2 C8 H8 115.7 n
N2 C8 H8 115.7 n
Sn1 C9 H9A 111(2) n
Sn1 C9 H9B 110(2) n
H9A C9 H9B 110(3) n
Sn1 C9 H9C 110(2) n
H9A C9 H9C 109(3) n
H9B C9 H9C 106(3) n
Sn1 C10 H10A 113(2) n
Sn1 C10 H10B 109.5(19) n
H10A C10 H10B 109(3) n
Sn1 C10 H10C 110(2) n
H10A C10 H10C 105(3) n
H10B C10 H10C 110(3) n
O3 C11 H11A 109.5 n
O3 C11 H11B 109.5 n
H11A C11 H11B 109.5 n
O3 C11 H11C 109.5 n
H11A C11 H11C 109.5 n
H11B C11 H11C 109.5 n
N3 C12 C13 124.0(2) n
N3 C12 H12 118.0 n
C13 C12 H12 118.0 n
C14 C13 C12 118.1(2) n
C14 C13 H13 120.9 n
C12 C13 H13 120.9 n
C13 C14 C15 119.3(2) n
C13 C14 H14 120.3 n
C15 C14 H14 120.3 n
C14 C15 C16 119.5(2) n
C14 C15 H15 120.2 n
C16 C15 H15 120.2 n
N3 C16 C15 121.5(2) n
N3 C16 C17 116.54(19) n
C15 C16 C17 121.9(2) n
N4 C17 C18 121.4(2) n
N4 C17 C16 116.58(19) n
C18 C17 C16 122.0(2) n
C19 C18 C17 119.4(2) n
C19 C18 H18 120.3 n
C17 C18 H18 120.3 n
C20 C19 C18 119.6(2) n
C20 C19 H19 120.2 n
C18 C19 H19 120.2 n
C19 C20 C21 118.6(2) n
C19 C20 H20 120.7 n
C21 C20 H20 120.7 n
N4 C21 C20 122.5(2) n
N4 C21 H21 118.7 n
C20 C21 H21 118.7 n

loop_
_geom_bond_atom_site_label_1
_geom_bond_atom_site_label_2
_geom_bond_distance
_geom_bond_publ_flag
Sn1 C9 2.097(3) y
Sn1 C10 2.098(3) y
Sn1 O1 2.1572(14) y
Sn1 O2 2.2658(15) y
Sn1 N1 2.2980(18) y
Sn1 N3 2.5825(18) y
Sn1 N4 2.6231(19) y
O1 C1 1.316(2) n
O2 C8 1.273(3) n
O3 C2 1.365(3) n
O3 C11 1.428(3) n
N1 C7 1.280(3) n
N1 N2 1.410(3) n
N2 C8 1.298(3) n
N3 C12 1.338(3) n
N3 C16 1.349(3) n
N4 C21 1.341(3) n
N4 C17 1.343(3) n
C1 C6 1.410(3) n
C1 C2 1.417(3) n
C2 C3 1.383(3) n
C3 C4 1.391(4) n
C3 H3 0.9300 n
C4 C5 1.352(4) n
C4 H4 0.9300 n
C5 C6 1.412(3) n
C5 H5 0.9300 n
C6 C7 1.441(4) n
C7 H7 0.9300 n
C8 H8 0.9300 n
C9 H9A 0.90(3) n
C9 H9B 0.92(3) n
C9 H9C 0.87(3) n
C10 H10A 0.84(3) n
C10 H10B 0.96(3) n
C10 H10C 0.95(3) n
C11 H11A 0.9600 n
C11 H11B 0.9600 n
C11 H11C 0.9600 n
C12 C13 1.376(3) n
C12 H12 0.9300 n
C13 C14 1.369(4) n
C13 H13 0.9300 n
C14 C15 1.378(3) n
C14 H14 0.9300 n
C15 C16 1.385(3) n
C15 H15 0.9300 n
C16 C17 1.486(3) n
C17 C18 1.383(3) n
C18 C19 1.379(4) n
C18 H18 0.9300 n
C19 C20 1.360(4) n
C19 H19 0.9300 n
C20 C21 1.389(3) n
C20 H20 0.9300 n
C21 H21 0.9300 n

loop_
_geom_hbond_atom_site_label_D
_geom_hbond_atom_site_label_H
_geom_hbond_atom_site_label_A
_geom_hbond_site_symmetry_A
_geom_hbond_distance_DH
_geom_hbond_distance_HA
_geom_hbond_distance_DA
_geom_hbond_angle_DHA
C12 H12 O2 1_555 0.93 2.40 2.993(3) 121
C21 H21 O1 1_555 0.93 2.36 2.968(3) 123
C21 H21 O3 1_555 0.93 2.50 3.390(3) 161

loop_
_geom_torsion_atom_site_label_1
_geom_torsion_atom_site_label_2
_geom_torsion_atom_site_label_3
_geom_torsion_atom_site_label_4
_geom_torsion
_geom_torsion_publ_flag
C9 Sn1 O1 C1 -51.1(2) n
C10 Sn1 O1 C1 138.3(2) n
O2 Sn1 O1 C1 52.2(2) n
N1 Sn1 O1 C1 42.51(18) n
N3 Sn1 O1 C1 -131.00(17) n
C9 Sn1 O2 C8 108.9(2) n
C10 Sn1 O2 C8 -81.2(2) n
O1 Sn1 O2 C8 5.7(3) n
N1 Sn1 O2 C8 15.83(19) n
N3 Sn1 O2 C8 -172.1(2) n
C9 Sn1 N1 C7 63.7(2) n
C10 Sn1 N1 C7 -118.3(2) n
O1 Sn1 N1 C7 -29.4(2) n
O2 Sn1 N1 C7 156.5(2) n
N3 Sn1 N1 C7 143.42(19) n
C9 Sn1 N1 N2 -108.85(18) n
C10 Sn1 N1 N2 69.17(19) n
O1 Sn1 N1 N2 158.07(18) n
O2 Sn1 N1 N2 -16.02(17) n
N3 Sn1 N1 N2 -29.1(2) n
C7 N1 N2 C8 -159.7(2) n
Sn1 N1 N2 C8 13.8(3) n
C9 Sn1 N3 C12 70.26(19) n
C10 Sn1 N3 C12 -114.1(2) n
O1 Sn1 N3 C12 155.26(17) n
O2 Sn1 N3 C12 -26.62(18) n
N1 Sn1 N3 C12 -14.0(2) n
C9 Sn1 N3 C16 -103.34(18) n
C10 Sn1 N3 C16 72.34(18) n
O1 Sn1 N3 C16 -18.3(2) n
O2 Sn1 N3 C16 159.78(18) n
N1 Sn1 N3 C16 172.37(15) n
Sn1 O1 C1 C6 -36.9(3) n
Sn1 O1 C1 C2 146.18(17) n
C11 O3 C2 C3 -5.9(4) n
C11 O3 C2 C1 175.5(2) n
O1 C1 C2 O3 -0.1(3) n
C6 C1 C2 O3 -177.2(2) n
O1 C1 C2 C3 -178.7(2) n
C6 C1 C2 C3 4.2(4) n
O3 C2 C3 C4 178.7(3) n
C1 C2 C3 C4 -2.8(4) n
C2 C3 C4 C5 -0.3(5) n
C3 C4 C5 C6 1.9(5) n
O1 C1 C6 C5 -179.6(2) n
C2 C1 C6 C5 -2.6(3) n
O1 C1 C6 C7 -1.9(4) n
C2 C1 C6 C7 175.1(2) n
C4 C5 C6 C1 -0.4(4) n
C4 C5 C6 C7 -178.1(3) n
N2 N1 C7 C6 -177.0(2) n
Sn1 N1 C7 C6 10.3(4) n
C1 C6 C7 N1 14.3(4) n
C5 C6 C7 N1 -168.0(2) n
Sn1 O2 C8 N2 -16.6(4) n
N1 N2 C8 O2 2.1(4) n
C16 N3 C12 C13 -0.5(4) n
Sn1 N3 C12 C13 -174.4(2) n
N3 C12 C13 C14 -0.8(4) n
C12 C13 C14 C15 0.9(4) n
C13 C14 C15 C16 0.3(4) n
C12 N3 C16 C15 1.8(3) n
Sn1 N3 C16 C15 175.57(18) n
C12 N3 C16 C17 -175.2(2) n
Sn1 N3 C16 C17 -1.5(3) n
C14 C15 C16 N3 -1.7(4) n
C14 C15 C16 C17 175.1(2) n
C21 N4 C17 C18 -0.8(4) n
C21 N4 C17 C16 177.2(2) n
N3 C16 C17 N4 15.3(3) n
C15 C16 C17 N4 -161.8(2) n
N3 C16 C17 C18 -166.7(2) n
C15 C16 C17 C18 16.3(4) n
N4 C17 C18 C19 0.2(4) n
C16 C17 C18 C19 -177.7(3) n
C17 C18 C19 C20 0.8(5) n
C18 C19 C20 C21 -1.1(5) n
C17 N4 C21 C20 0.5(4) n
C19 C20 C21 N4 0.5(5) n
